data_7100955
loop_
_publ_author_name
'Abraham Clearfield'
'Deyuan Kong'

_publ_section_title
;
Novel Copper Macrocyclic leaflet with
N-phosphonomethyl-18-crown-6
;
_journal_name_full 'Chemical Communications'
_journal_paper_doi 10.1039/b412209g
_journal_year 2005
_chemical_formula_sum 'C24 H39 Cl Cu N3 O16 P'
_chemical_formula_weight 755.54
_space_group_IT_number 14
_symmetry_cell_setting monoclinic
_symmetry_space_group_name_Hall '-P 2ybc'
_symmetry_space_group_name_H-M 'P 1 21/c 1'
_cell_angle_alpha 90.00
_cell_angle_beta 103.5900(10)
_cell_angle_gamma 90.00
_cell_formula_units_Z 4
_cell_length_a 8.2187(6)
_cell_length_b 24.1485(17)
_cell_length_c 17.1040(12)
_cell_measurement_temperature 110(2)
_cell_volume 3299.6(4)
_diffrn_ambient_temperature 110(2)
_exptl_crystal_density_diffrn 1.521
_cod_depositor_comments
;
The following automatic conversions were performed:
'_symmetry_cell_setting' value 'Monoclinic' changed to 'monoclinic'
according to '/home/saulius/struct/CIF-dictionaries/cif_core.dic'
dictionary named 'cif_core.dic' version 2.4.1 from 2010-06-29.

Automatic conversion script
Id: cif_fix_enum 1527 2010-12-29 10:47:43Z saulius 
;
_cod_original_sg_symbol_H-M 'P 21/c'
_cod_database_code 7100955

loop_
_symmetry_equiv_pos_as_xyz
'x, y, z'
'-x, y+1/2, -z+1/2'
'-x, -y, -z'
'x, -y-1/2, z-1/2'

loop_
_atom_site_label
_atom_site_type_symbol
_atom_site_fract_x
_atom_site_fract_y
_atom_site_fract_z
_atom_site_U_iso_or_equiv
_atom_site_adp_type
_atom_site_occupancy
_atom_site_symmetry_multiplicity
_atom_site_calc_flag
_atom_site_refinement_flags
_atom_site_disorder_assembly
_atom_site_disorder_group
Cl1 Cl 0.47262(13) 0.30738(5) 0.34415(7) 0.0503(3) Uani 1 1 d D . .
Cu1 Cu 0.03372(5) 0.605992(16) 0.02054(2) 0.02509(14) Uani 1 1 d . . .
P1 P 0.41996(11) 0.55846(4) 0.06947(5) 0.0270(2) Uani 1 1 d . . .
O1 O 0.8011(3) 0.45082(11) 0.27963(17) 0.0404(6) Uani 1 1 d . . .
O1W O 0.4039(4) 0.30826(13) 0.9962(2) 0.0517(8) Uani 1 1 d . . .
H1WA H 0.4116 0.3382 0.9851 0.063(17) Uiso 1 1 d R . .
H1WB H 0.4807 0.2852 0.9936 0.075 Uiso 1 1 d R . .
O2 O 1.0933(4) 0.50521(12) 0.37222(16) 0.0446(7) Uani 1 1 d . . .
O2WB O 0.7871(8) 0.5660(3) 0.3286(4) 0.0348(14) Uani 0.50 1 d P A 1
O2WA O 0.7501(10) 0.5472(3) 0.3603(5) 0.056(2) Uani 0.50 1 d P A 1
O3 O 1.0470(4) 0.59745(13) 0.47231(17) 0.0464(7) Uani 1 1 d . . .
O4 O 0.7536(4) 0.66192(12) 0.41907(17) 0.0478(7) Uani 1 1 d . . .
O5 O 0.4551(4) 0.60954(11) 0.33367(17) 0.0387(6) Uani 1 1 d . . .
O6 O 0.3007(3) 0.60468(9) 0.07168(15) 0.0294(6) Uani 1 1 d . . .
O7 O 0.3410(3) 0.50201(10) 0.04845(14) 0.0309(6) Uani 1 1 d . . .
O8 O 0.5391(3) 0.57522(11) 0.01467(15) 0.0355(6) Uani 1 1 d . . .
H8A H 0.5738 0.5466 -0.0041 0.053 Uiso 1 1 calc R . .
O9 O 0.5089(5) 0.30503(19) 0.2656(2) 0.0772(12) Uani 1 1 d . B .
O10 O 0.5234(16) 0.3623(3) 0.3670(7) 0.155(7) Uani 0.447(3) 1 d PD B 2
O11 O 0.3040(6) 0.3054(4) 0.3448(4) 0.0560(19) Uani 0.50 1 d PD B 2
O12 O 0.5632(9) 0.2756(3) 0.4105(5) 0.075(2) Uani 0.567(3) 1 d PD B 2
O10A O 0.3867(19) 0.3526(5) 0.3465(7) 0.280(8) Uani 0.553(3) 1 d PD B 3
O11A O 0.3855(18) 0.2583(5) 0.3406(7) 0.221(9) Uani 0.50 1 d PD B 3
O12A O 0.6155(9) 0.3025(5) 0.4037(5) 0.084(4) Uani 0.433(3) 1 d PD B 3
O13 O -0.0150(3) 0.54095(9) 0.08265(14) 0.0271(5) Uani 1 1 d . . .
O14 O 0.0237(3) 0.55156(9) -0.06741(14) 0.0282(5) Uani 1 1 d . . .
N1 N 0.5134(4) 0.51956(13) 0.23192(18) 0.0318(7) Uani 1 1 d . . .
N2 N 0.0103(3) 0.65890(11) 0.10644(17) 0.0253(6) Uani 1 1 d . . .
N3 N 0.0314(4) 0.66463(11) -0.06187(16) 0.0247(6) Uani 1 1 d . . .
C1 C 0.9683(5) 0.43602(18) 0.2760(3) 0.0462(10) Uani 1 1 d . . .
H1A H 1.0038 0.4583 0.2343 0.055 Uiso 1 1 calc R . .
H1B H 0.9730 0.3964 0.2620 0.055 Uiso 1 1 calc R . .
C2 C 1.0816(6) 0.44695(19) 0.3565(3) 0.0494(11) Uani 1 1 d . . .
H2A H 1.0376 0.4281 0.3986 0.059 Uiso 1 1 calc R . .
H2B H 1.1943 0.4319 0.3580 0.059 Uiso 1 1 calc R . .
C3 C 1.1980(6) 0.5166(3) 0.4507(3) 0.0627(14) Uani 1 1 d . . .
H3A H 1.3120 0.5020 0.4542 0.075 Uiso 1 1 calc R . .
H3B H 1.1519 0.4980 0.4924 0.075 Uiso 1 1 calc R . .
C4 C 1.2058(6) 0.5777(3) 0.4651(3) 0.0631(14) Uani 1 1 d . . .
H4A H 1.2913 0.5860 0.5150 0.076 Uiso 1 1 calc R . .
H4B H 1.2387 0.5966 0.4198 0.076 Uiso 1 1 calc R . .
C5 C 1.0399(7) 0.6566(2) 0.4804(3) 0.0645(15) Uani 1 1 d . . .
H5A H 1.0620 0.6746 0.4319 0.077 Uiso 1 1 calc R . .
H5B H 1.1275 0.6688 0.5275 0.077 Uiso 1 1 calc R . .
C6 C 0.8752(7) 0.67358(19) 0.4907(3) 0.0587(13) Uani 1 1 d . . .
H6A H 0.8483 0.6532 0.5363 0.070 Uiso 1 1 calc R . .
H6B H 0.8755 0.7137 0.5026 0.070 Uiso 1 1 calc R . .
C7 C 0.5884(7) 0.67763(18) 0.4270(3) 0.0555(12) Uani 1 1 d . . .
H7B H 0.5879 0.7173 0.4415 0.067 Uiso 1 1 calc R . .
H7C H 0.5579 0.6557 0.4703 0.067 Uiso 1 1 calc R . .
C8 C 0.4645(6) 0.66768(17) 0.3497(3) 0.0504(11) Uani 1 1 d . . .
H8B H 0.3533 0.6818 0.3532 0.061 Uiso 1 1 calc R . .
H8C H 0.4990 0.6875 0.3055 0.061 Uiso 1 1 calc R . .
C9 C 0.3330(5) 0.59679(19) 0.2625(2) 0.0445(10) Uani 1 1 d . . .
H9B H 0.3527 0.6191 0.2171 0.053 Uiso 1 1 calc R . .
H9C H 0.2198 0.6055 0.2698 0.053 Uiso 1 1 calc R . .
C10 C 0.3454(5) 0.53650(18) 0.2452(2) 0.0399(9) Uani 1 1 d . . .
H10A H 0.2578 0.5270 0.1966 0.048 Uiso 1 1 calc R . .
H10B H 0.3229 0.5149 0.2907 0.048 Uiso 1 1 calc R . .
C11 C 0.5131(5) 0.45767(16) 0.2204(3) 0.0404(9) Uani 1 1 d . . .
H11A H 0.4847 0.4396 0.2674 0.049 Uiso 1 1 calc R . .
H11B H 0.4251 0.4478 0.1722 0.049 Uiso 1 1 calc R . .
C12 C 0.6786(6) 0.43558(16) 0.2106(2) 0.0411(9) Uani 1 1 d . . .
H12A H 0.6736 0.3948 0.2051 0.049 Uiso 1 1 calc R . .
H12B H 0.7059 0.4514 0.1619 0.049 Uiso 1 1 calc R . .
C13 C 0.5660(5) 0.55265(15) 0.1681(2) 0.0314(8) Uani 1 1 d . . .
H13A H 0.6724 0.5702 0.1784 0.038 Uiso 1 1 calc R . .
C14 C 0.1084(4) 0.70408(14) 0.1198(2) 0.0276(7) Uani 1 1 d . . .
H14A H 0.1775 0.7120 0.0838 0.033 Uiso 1 1 calc R . .
C15 C 0.1134(4) 0.73939(14) 0.1833(2) 0.0275(7) Uani 1 1 d . . .
H15A H 0.1843 0.7710 0.1902 0.033 Uiso 1 1 calc R . .
C16 C 0.0148(4) 0.72902(14) 0.2376(2) 0.0253(7) Uani 1 1 d . . .
C17 C -0.0877(4) 0.68179(14) 0.2240(2) 0.0291(8) Uani 1 1 d . . .
H17A H -0.1578 0.6730 0.2592 0.035 Uiso 1 1 calc R . .
C18 C -0.0852(4) 0.64824(15) 0.1588(2) 0.0315(8) Uani 1 1 d . . .
H18A H -0.1541 0.6162 0.1506 0.038 Uiso 1 1 calc R . .
C19 C 0.0203(4) 0.76561(14) 0.3073(2) 0.0261(7) Uani 1 1 d . . .
C20 C 0.1684(4) 0.79168(14) 0.3463(2) 0.0282(7) Uani 1 1 d . . .
H20A H 0.2682 0.7860 0.3285 0.034 Uiso 1 1 calc R . .
C21 C 0.1690(4) 0.67422(14) -0.0888(2) 0.0286(8) Uani 1 1 d . . .
H21A H 0.2709 0.6570 -0.0623 0.043 Uiso 1 1 calc R . .
C22 C -0.1133(4) 0.68988(14) -0.0988(2) 0.0283(8) Uani 1 1 d . . .
H22A H -0.2111 0.6836 -0.0795 0.034 Uiso 1 1 calc R . .
C23 C -0.1221(4) 0.72459(14) -0.1641(2) 0.0291(8) Uani 1 1 d . . .
H23A H -0.2252 0.7417 -0.1893 0.044 Uiso 1 1 calc R . .
C24 C 0.0110(4) 0.50271(14) -0.0430(2) 0.0265(7) Uani 1 1 d . . .
H3C H 0.592(5) 0.5278(17) 0.280(3) 0.034(10) Uiso 1 1 d . . .
H2WA H 0.784(6) 0.586(2) 0.365(3) 0.046(14) Uiso 1 1 d . . .
H2WB H 0.876(11) 0.547(4) 0.346(5) 0.13(3) Uiso 1 1 d . . .

loop_
_atom_site_aniso_label
_atom_site_aniso_U_11
_atom_site_aniso_U_22
_atom_site_aniso_U_33
_atom_site_aniso_U_23
_atom_site_aniso_U_13
_atom_site_aniso_U_12
Cl1 0.0354(5) 0.0606(7) 0.0550(6) 0.0011(5) 0.0107(5) -0.0056(5)
Cu1 0.0326(3) 0.0209(2) 0.0230(2) -0.00040(15) 0.00911(18) -0.00109(16)
P1 0.0300(5) 0.0241(5) 0.0290(5) -0.0001(3) 0.0114(4) 0.0003(3)
O1 0.0423(15) 0.0381(15) 0.0446(16) 0.0011(12) 0.0180(13) 0.0072(12)
O1W 0.0517(18) 0.0373(17) 0.074(2) 0.0114(15) 0.0303(16) 0.0009(13)
O2 0.0421(15) 0.0548(18) 0.0385(15) 0.0045(13) 0.0128(12) 0.0035(13)
O2WB 0.035(3) 0.034(3) 0.031(3) -0.005(3) 0.000(3) 0.005(3)
O2WA 0.060(5) 0.057(5) 0.044(4) -0.013(4) -0.006(4) 0.010(4)
O3 0.0505(17) 0.0518(18) 0.0375(15) 0.0042(13) 0.0118(13) -0.0103(14)
O4 0.067(2) 0.0370(15) 0.0377(15) 0.0009(12) 0.0094(14) -0.0051(14)
O5 0.0474(16) 0.0336(14) 0.0363(15) 0.0014(11) 0.0125(12) 0.0068(12)
O6 0.0320(13) 0.0278(13) 0.0289(13) -0.0007(10) 0.0081(10) 0.0021(10)
O7 0.0334(13) 0.0272(13) 0.0342(13) -0.0024(10) 0.0122(11) 0.0006(10)
O8 0.0442(15) 0.0250(13) 0.0445(15) -0.0007(11) 0.0246(12) 0.0002(11)
O9 0.050(2) 0.116(3) 0.066(2) -0.009(2) 0.0145(18) 0.005(2)
O10 0.213(13) 0.077(7) 0.109(8) 0.055(6) -0.093(9) -0.106(8)
O11 0.027(3) 0.105(6) 0.037(3) 0.002(4) 0.010(2) 0.009(3)
O12 0.056(4) 0.053(4) 0.117(6) 0.014(4) 0.021(4) 0.014(3)
O10A 0.495(17) 0.264(14) 0.165(10) 0.149(9) 0.249(11) 0.325(13)
O11A 0.273(15) 0.215(13) 0.101(8) 0.088(8) -0.110(9) -0.208(12)
O12A 0.033(4) 0.167(12) 0.043(5) -0.055(6) -0.007(4) -0.009(6)
O13 0.0366(13) 0.0214(12) 0.0252(12) -0.0001(10) 0.0108(10) -0.0001(10)
O14 0.0392(13) 0.0227(12) 0.0240(12) -0.0017(9) 0.0098(10) -0.0021(10)
N1 0.0343(16) 0.0319(16) 0.0282(16) 0.0016(13) 0.0051(13) -0.0001(13)
N2 0.0268(14) 0.0218(14) 0.0282(14) -0.0023(11) 0.0082(12) 0.0005(11)
N3 0.0321(15) 0.0203(14) 0.0230(14) -0.0021(11) 0.0090(12) -0.0013(11)
C1 0.046(2) 0.042(2) 0.058(3) 0.003(2) 0.027(2) 0.0117(19)
C2 0.046(2) 0.054(3) 0.053(3) 0.015(2) 0.022(2) 0.017(2)
C3 0.037(2) 0.106(4) 0.045(3) 0.005(3) 0.009(2) 0.014(3)
C4 0.048(3) 0.099(4) 0.043(3) -0.008(3) 0.012(2) -0.019(3)
C5 0.083(4) 0.061(3) 0.041(3) 0.007(2) -0.004(2) -0.034(3)
C6 0.091(4) 0.036(2) 0.041(2) 0.0004(19) 0.000(2) 0.000(2)
C7 0.084(3) 0.031(2) 0.059(3) -0.009(2) 0.031(3) 0.000(2)
C8 0.062(3) 0.033(2) 0.062(3) 0.006(2) 0.025(2) 0.009(2)
C9 0.046(2) 0.060(3) 0.031(2) 0.0050(18) 0.0151(18) 0.017(2)
C10 0.035(2) 0.056(3) 0.031(2) 0.0028(18) 0.0113(16) 0.0053(18)
C11 0.048(2) 0.034(2) 0.039(2) 0.0045(17) 0.0081(18) -0.0050(18)
C12 0.060(3) 0.0263(19) 0.038(2) 0.0016(16) 0.0140(19) 0.0031(18)
C13 0.0287(18) 0.0285(18) 0.037(2) 0.0010(15) 0.0081(15) -0.0053(14)
C14 0.0302(18) 0.0250(17) 0.0287(18) 0.0010(14) 0.0094(14) -0.0019(14)
C15 0.0299(17) 0.0271(17) 0.0261(17) -0.0010(14) 0.0075(14) -0.0031(14)
C16 0.0247(16) 0.0232(17) 0.0274(17) 0.0017(13) 0.0050(13) 0.0034(13)
C17 0.0292(17) 0.0291(18) 0.0329(18) -0.0014(15) 0.0148(15) -0.0037(14)
C18 0.0324(18) 0.0278(18) 0.0370(19) -0.0032(15) 0.0137(15) -0.0052(15)
C19 0.0311(17) 0.0227(16) 0.0260(17) 0.0031(13) 0.0095(14) 0.0005(14)
C20 0.0264(17) 0.0267(17) 0.0319(18) 0.0006(14) 0.0076(14) 0.0017(14)
C21 0.0302(18) 0.0286(18) 0.0265(17) 0.0001(14) 0.0057(14) 0.0001(14)
C22 0.0294(18) 0.0274(17) 0.0295(18) 0.0007(14) 0.0099(14) 0.0008(14)
C23 0.0304(18) 0.0287(18) 0.0289(18) 0.0027(14) 0.0082(14) 0.0019(14)
C24 0.0270(17) 0.0257(18) 0.0273(17) -0.0006(14) 0.0074(14) 0.0002(14)

loop_
_geom_bond_atom_site_label_1
_geom_bond_atom_site_label_2
_geom_bond_distance
_geom_bond_site_symmetry_2
_geom_bond_publ_flag
Cl1 O10A 1.305(7) . ?
Cl1 O12A 1.367(7) . ?
Cl1 O11A 1.379(8) . ?
Cl1 O11 1.390(5) . ?
Cl1 O10 1.418(8) . ?
Cl1 O12 1.426(7) . ?
Cl1 O9 1.444(4) . ?
Cu1 O14 1.985(2) . ?
Cu1 O13 1.989(2) . ?
Cu1 N2 1.990(3) . ?
Cu1 N3 1.995(3) . ?
Cu1 O6 2.163(3) . ?
P1 O6 1.492(2) . ?
P1 O7 1.516(2) . ?
P1 O8 1.560(3) . ?
P1 C13 1.831(4) . ?
O1 C12 1.408(5) . ?
O1 C1 1.435(5) . ?
O2 C2 1.431(5) . ?
O2 C3 1.441(6) . ?
O2WB O2WA 0.818(9) . ?
O3 C4 1.422(6) . ?
O3 C5 1.438(6) . ?
O4 C6 1.416(6) . ?
O4 C7 1.446(6) . ?
O5 C9 1.417(5) . ?
O5 C8 1.429(5) . ?
O13 C24 1.258(4) 3_565 ?
O14 C24 1.264(4) . ?
N1 C13 1.496(5) . ?
N1 C10 1.507(5) . ?
N1 C11 1.507(5) . ?
N2 C14 1.344(4) . ?
N2 C18 1.348(5) . ?
N3 C21 1.338(5) . ?
N3 C22 1.353(4) . ?
C1 C2 1.493(7) . ?
C3 C4 1.494(8) . ?
C5 C6 1.464(8) . ?
C7 C8 1.487(7) . ?
C9 C10 1.494(6) . ?
C11 C12 1.506(6) . ?
C14 C15 1.374(5) . ?
C15 C16 1.390(5) . ?
C16 C17 1.404(5) . ?
C16 C19 1.476(5) . ?
C17 C18 1.382(5) . ?
C19 C23 1.391(5) 4_576 ?
C19 C20 1.393(5) . ?
C20 C21 1.381(5) 4_576 ?
C21 C20 1.381(5) 4_575 ?
C22 C23 1.385(5) . ?
C23 C19 1.391(5) 4_575 ?
C24 O13 1.258(4) 3_565 ?
C24 C24 1.529(7) 3_565 ?
